data_2011873
loop_
_publ_author_name
'Scarpellini, Marciela'
'Neves, Ademir'
'Bortoluzzi, Adailton J.'
'Joussef, Ant\^onio C.'

_publ_section_title
;[2-(Imidazol-4-yl)ethylamine]{[2-(imidazol-4-yl)ethyl][(1-methylimidazol-2-yl)methyl]amine}copper(II)
 diperchlorate
;
_journal_issue 4
_journal_name_full 'Acta Crystallographica Section C'
_journal_page_first 356
_journal_page_last 358
_journal_paper_doi 10.1107/S0108270100020254
_journal_volume 57
_journal_year 2001
_chemical_formula_iupac '[Cu (C5 H9 N3) (C10 H15 N5)] (Cl O4)2'
_chemical_formula_moiety 'C15 H24 Cu N8 2+ , 2Cl O4 -'
_chemical_formula_sum 'C15 H24 Cl2 Cu N8 O8'
_chemical_formula_weight 578.86
_chemical_name_systematic
;
[(2-(Imidazol-4-yl)ethylamine]{[2-(imidazol-4-yl)
ethyl][(1-methylimidazol-2-yl)methyl]amine}copper(II) diperchlorate
;
_space_group_IT_number 14
_symmetry_cell_setting monoclinic
_symmetry_space_group_name_Hall '-P 2ybc'
_symmetry_space_group_name_H-M 'P 1 21/c 1'
_cell_angle_alpha 90
_cell_angle_beta 102.54(3)
_cell_angle_gamma 90
_cell_formula_units_Z 4
_cell_length_a 16.785(3)
_cell_length_b 10.211(2)
_cell_length_c 14.054(3)
_cell_measurement_reflns_used 25
_cell_measurement_temperature 293(2)
_cell_measurement_theta_max 15.44
_cell_measurement_theta_min 8.46
_cell_volume 2351.3(8)
_computing_cell_refinement 'SET4 in CAD-4 EXPRESS'
_computing_data_collection 'CAD-4 EXPRESS (Enraf-Nonius, 1994)'
_computing_data_reduction 'HELENA (Spek, 1996)'
_computing_molecular_graphics 'ZORTEP (Zsolnai et al., 1996)'
_computing_publication_material SHELXL97
_computing_structure_refinement 'SHELXL97 (Sheldrick, 1997)'
_computing_structure_solution 'SHELXS97 (Sheldrick, 1997)'
_diffrn_ambient_temperature 293(2)
_diffrn_measured_fraction_theta_full .942
_diffrn_measured_fraction_theta_max .942
_diffrn_measurement_device_type 'Enraf-Nonius CAD-4'
_diffrn_measurement_method \w/2\q
_diffrn_radiation_monochromator graphite
_diffrn_radiation_source 'fine-focus sealed tube'
_diffrn_radiation_type MoK\a
_diffrn_radiation_wavelength .71073
_diffrn_reflns_av_R_equivalents .026
_diffrn_reflns_av_sigmaI/netI .069
_diffrn_reflns_limit_h_max 19
_diffrn_reflns_limit_h_min -19
_diffrn_reflns_limit_k_max 12
_diffrn_reflns_limit_k_min 0
_diffrn_reflns_limit_l_max 0
_diffrn_reflns_limit_l_min -16
_diffrn_reflns_number 4335
_diffrn_reflns_theta_full 25.00
_diffrn_reflns_theta_max 25.00
_diffrn_reflns_theta_min 2.35
_diffrn_standards_decay_% 1.0
_diffrn_standards_interval_count 200
_diffrn_standards_number 3
_exptl_absorpt_coefficient_mu 1.215
_exptl_absorpt_correction_T_max .793
_exptl_absorpt_correction_T_min .690
_exptl_absorpt_correction_type \y-scan
_exptl_absorpt_process_details '(PLATON; Spek, 1990)'
_exptl_crystal_colour blue
_exptl_crystal_density_diffrn 1.635
_exptl_crystal_density_method 'not measured'
_exptl_crystal_description irregular
_exptl_crystal_F_000 1188
_exptl_crystal_size_max .43
_exptl_crystal_size_mid .26
_exptl_crystal_size_min .23
_refine_diff_density_max .35
_refine_diff_density_min -.36
_refine_ls_extinction_method none
_refine_ls_goodness_of_fit_ref 1.021
_refine_ls_hydrogen_treatment constr
_refine_ls_matrix_type full
_refine_ls_number_parameters 389
_refine_ls_number_reflns 4146
_refine_ls_number_restraints 258
_refine_ls_restrained_S_all 1.110
_refine_ls_R_factor_all .115
_refine_ls_R_factor_gt .043
_refine_ls_shift/su_max .006
_refine_ls_shift/su_mean .001
_refine_ls_structure_factor_coef Fsqd
_refine_ls_weighting_details 'w = 1/[\s^2^(Fo^2^)+(0.0608P)^2^] where P=(Fo^2^+2Fc^2^)/3'
_refine_ls_weighting_scheme calc
_refine_ls_wR_factor_ref .114
_reflns_number_gt 2528
_reflns_number_total 4146
_reflns_threshold_expression I>2\s(I)
_cod_data_source_file fr1308.cif
_cod_data_source_block I
_cod_depositor_comments
;
The following automatic conversions were performed:

'_refine_ls_weighting_scheme' value 'calc w =
1/[\s^2^(Fo^2^)+(0.0608P)^2^] where P=(Fo^2^+2Fc^2^)/3' was changed
to 'calc'. New tag '_refine_ls_weighting_details' was created. The
value of the new tag was set to 'w = 1/[\s^2^(Fo^2^)+(0.0608P)^2^]
where P=(Fo^2^+2Fc^2^)/3'.

Automatic conversion script
Id: cif_fix_values 3143 2015-03-26 13:38:13Z robertas 
;
_cod_original_sg_symbol_H-M 'P 21/c'
_cod_database_code 2011873
_cod_database_fobs_code 2011873

loop_
_symmetry_equiv_pos_as_xyz
'x, y, z'
'-x, y+1/2, -z+1/2'
'-x, -y, -z'
'x, -y-1/2, z-1/2'

loop_
_atom_site_label
_atom_site_fract_x
_atom_site_fract_y
_atom_site_fract_z
_atom_site_U_iso_or_equiv
_atom_site_adp_type
_atom_site_calc_flag
_atom_site_refinement_flags
_atom_site_occupancy
_atom_site_disorder_assembly
_atom_site_disorder_group
_atom_site_type_symbol
Cu1 .24002(3) .19364(5) .10398(3) .0465(2) Uani d . 1 . . Cu
N1 .3154(2) .2652(4) -.0023(2) .0576(9) Uani d . 1 . . N
H1A .2921 .2351 -.0621 .069 Uiso calc R 1 . . H
H1B .3127 .3532 -.0046 .069 Uiso calc R 1 . . H
N6 .4157(2) .0162(4) .3115(3) .0668(11) Uani d . 1 . . N
H6 .4318 -.0182 .3683 .080 Uiso calc R 1 . . H
N8 .33474(18) .0950(3) .1831(2) .0481(8) Uani d . 1 . . N
N11 .19253(19) .0387(3) .0275(2) .0504(9) Uani d . 1 . . N
N13 .1788(2) -.1609(4) -.0283(3) .0652(10) Uani d . 1 . . N
H13 .1891 -.2420 -.0370 .078 Uiso calc R 1 . . H
N18 .13799(19) .3065(3) .0449(3) .0605(10) Uani d . 1 . . N
H18 .1491 .3420 -.0102 .073 Uiso calc R 1 . . H
N21 .2633(2) .3438(3) .1948(2) .0534(9) Uani d . 1 . . N
N24 .2332(3) .5438(4) .2311(3) .0627(10) Uani d . 1 . . N
C2 .3993(3) .2280(7) .0189(4) .105(2) Uani d D 1 . . C
H2A .4147 .2172 -.0450 .126 Uiso d PR .531(12) . . H
H2B .4301 .2944 .0526 .126 Uiso d PR .531(12) . . H
H2A' .4040 .1471 -.0157 .126 Uiso d PR .469(12) . . H
H2B' .4280 .2946 -.0097 .126 Uiso d PR .469(12) . . H
C3 .4275(3) .1117(7) .0679(4) .064(3) Uani d PD .531(12) . . C
H3A .4857 .1050 .0713 .077 Uiso d PR .531(12) . . H
H3B .4016 .0372 .0309 .077 Uiso d PR .531(12) . . H
C3' .4422(5) .2111(12) .1134(7) .070(4) Uani d PD .469(12) . . C
H3'1 .4399 .2922 .1487 .084 Uiso d PR .469(12) . . H
H3'2 .4989 .1954 .1122 .084 Uiso d PR .469(12) . . H
C4 .4135(3) .1015(6) .1709(3) .0814(16) Uani d D 1 . . C
C5 .4628(3) .0528(5) .2523(4) .0775(15) Uani d . 1 . . C
H5 .5194 .0462 .2643 .093 Uiso calc R 1 . . H
C7 .3387(3) .0418(4) .2678(3) .0563(12) Uani d . 1 . . C
H7 .2938 .0240 .2945 .068 Uiso calc R 1 . . H
C12 .2257(3) -.0786(4) .0338(3) .0597(12) Uani d . 1 . . C
H12 .2747 -.1011 .0755 .072 Uiso calc R 1 . . H
C14 .1116(3) -.0928(5) -.0754(3) .0635(12) Uani d . 1 . . C
H14 .0683 -.1256 -.1222 .076 Uiso calc R 1 . . H
C15 .1199(3) .0298(4) -.0415(3) .0564(12) Uani d . 1 . . C
C16 .0649(3) .1441(5) -.0698(4) .0876(17) Uani d . 1 . . C
H16A .0103 .1120 -.0972 .105 Uiso calc R 1 . . H
H16B .0831 .1924 -.1205 .105 Uiso calc R 1 . . H
C17 .0608(3) .2357(5) .0117(4) .0801(16) Uani d . 1 . . C
H17A .0171 .2982 -.0099 .096 Uiso calc R 1 . . H
H17B .0484 .1866 .0657 .096 Uiso calc R 1 . . H
C19 .1300(3) .4182(5) .1065(4) .0786(15) Uani d . 1 . . C
H19A .0868 .4021 .1410 .094 Uiso calc R 1 . . H
H19B .1160 .4959 .0666 .094 Uiso calc R 1 . . H
C20 .2086(3) .4387(5) .1773(3) .0558(11) Uani d . 1 . . C
C22 .3268(3) .3919(5) .2640(3) .0644(13) Uani d . 1 . . C
H22 .3746 .3471 .2909 .077 Uiso calc R 1 . . H
C23 .3086(3) .5149(5) .2864(4) .0745(14) Uani d . 1 . . C
H23 .3414 .5700 .3313 .089 Uiso calc R 1 . . H
C25 .1923(4) .6710(5) .2237(4) .0918(18) Uani d . 1 . . C
H25A .2162 .7236 .2791 .138 Uiso calc R 1 . . H
H25B .1354 .6584 .2219 .138 Uiso calc R 1 . . H
H25C .1986 .7143 .1651 .138 Uiso calc R 1 . . H
Cl1 .10205(7) 1.00686(13) .30554(10) .0673(4) Uani d D 1 . . Cl
O1 .1132(12) .9288(19) .2316(14) .220(17) Uani d PDU .40(2) . . O
O1' .1203(7) .9659(13) .2187(6) .137(5) Uani d PDU .60(2) . . O
O2 .0251(7) 1.0511(19) .2978(16) .122(8) Uani d PDU .40(2) . . O
O2' .0323(6) 1.0851(12) .2823(9) .135(6) Uani d PDU .60(2) . . O
O3 .1590(11) 1.1047(14) .325(2) .190(13) Uani d PDU .40(2) . . O
O3' .1671(4) 1.0848(11) .3556(7) .097(5) Uani d PDU .60(2) . . O
O4 .1162(16) .923(2) .3876(14) .240(18) Uani d PDU .40(2) . . O
O4' .0913(8) .9065(12) .3641(11) .167(7) Uani d PDU .60(2) . . O
Cl2 .36708(7) -.15885(11) .52239(9) .0608(3) Uani d D 1 . . Cl
O5 .2913(6) -.1158(12) .5396(13) .126(4) Uani d PDU .67(3) . . O
O5' .2913(7) -.0964(17) .496(2) .110(7) Uani d PDU .33(3) . . O
O6 .3539(9) -.2112(17) .4312(7) .124(4) Uani d PDU .67(3) . . O
O6' .3663(11) -.262(2) .4547(17) .115(8) Uani d PDU .33(3) . . O
O7 .3999(10) -.2480(13) .5925(12) .180(6) Uani d PDU .67(3) . . O
O7' .3748(16) -.216(3) .6139(9) .127(9) Uani d PDU .33(3) . . O
O8 .4169(7) -.0422(11) .5250(10) .068(3) Uani d PDU .67(3) . . O
O8' .4351(10) -.082(2) .5159(17) .051(5) Uani d PDU .33(3) . . O

loop_
_atom_site_aniso_label
_atom_site_aniso_U_11
_atom_site_aniso_U_22
_atom_site_aniso_U_33
_atom_site_aniso_U_12
_atom_site_aniso_U_13
_atom_site_aniso_U_23
Cu1 .0385(3) .0515(3) .0470(3) .0041(2) .0036(2) .0011(3)
N1 .057(2) .063(2) .051(2) -.0037(19) .0105(17) .0072(19)
N6 .070(3) .088(3) .039(2) .024(2) .005(2) .015(2)
N8 .0404(19) .058(2) .044(2) .0043(16) .0036(15) .0069(18)
N11 .044(2) .049(2) .054(2) -.0012(17) .0015(17) .0020(17)
N13 .073(3) .052(2) .072(3) -.005(2) .021(2) -.007(2)
N18 .046(2) .064(2) .066(2) .0134(18) .0003(18) -.007(2)
N21 .058(2) .053(2) .047(2) .0009(19) .0066(18) -.0004(17)
N24 .090(3) .054(2) .051(2) .003(2) .029(2) -.003(2)
C2 .064(4) .170(6) .091(4) .018(4) .035(3) .056(4)
C3 .058(6) .069(7) .072(7) .005(5) .029(5) -.001(6)
C3' .039(5) .105(11) .063(8) -.009(6) .007(5) .013(7)
C4 .048(3) .128(5) .070(3) .013(3) .017(3) .044(3)
C5 .045(3) .106(4) .076(4) .013(3) .002(3) .022(3)
C7 .054(3) .061(3) .055(3) .011(2) .014(2) .013(2)
C12 .057(3) .056(3) .064(3) .001(3) .008(2) -.001(3)
C14 .051(3) .068(3) .068(3) -.010(3) .005(2) -.004(3)
C15 .049(3) .054(3) .061(3) -.006(2) .001(2) -.001(2)
C16 .061(3) .078(4) .101(4) .000(3) -.031(3) -.003(3)
C17 .039(3) .080(4) .113(4) .009(3) -.002(3) -.005(3)
C19 .074(3) .084(4) .075(3) .025(3) .010(3) -.014(3)
C20 .066(3) .060(3) .044(3) .003(3) .017(2) -.002(2)
C22 .074(3) .065(3) .048(3) -.001(3) .001(2) -.009(2)
C23 .086(4) .077(4) .059(3) -.018(3) .012(3) -.014(3)
C25 .145(5) .063(4) .078(4) .019(3) .046(4) -.006(3)
Cl1 .0565(8) .0676(9) .0719(9) .0094(7) .0008(6) -.0098(7)
O1 .18(2) .152(16) .31(3) .082(14) .003(18) -.16(2)
O1' .119(9) .245(14) .054(6) -.044(9) .032(5) -.055(6)
O2 .034(7) .090(11) .26(2) .005(6) .068(10) .002(11)
O2' .103(9) .087(7) .174(10) .033(6) -.060(8) -.019(6)
O3 .18(2) .072(10) .36(3) -.060(11) .14(2) -.025(14)
O3' .033(4) .163(12) .086(6) .001(5) -.007(4) -.073(6)
O4 .33(3) .20(3) .159(18) .14(3) -.026(19) .082(17)
O4' .137(8) .162(13) .215(16) -.009(9) .065(8) .100(12)
Cl2 .0596(8) .0633(8) .0572(8) -.0139(6) .0076(6) .0006(6)
O5 .141(9) .101(7) .174(10) -.025(6) .117(8) -.042(7)
O5' .029(7) .124(12) .175(17) .008(7) .019(8) .064(13)
O6 .204(10) .085(7) .094(6) -.058(6) .057(6) -.047(5)
O6' .126(12) .074(12) .18(2) -.040(9) .110(14) -.080(11)
O7 .155(9) .134(8) .208(14) -.055(7) -.056(9) .109(10)
O7' .169(19) .166(18) .038(9) -.102(14) .005(10) .006(10)
O8 .065(5) .051(5) .081(5) -.011(4) .003(4) -.003(4)
O8' .041(7) .046(9) .063(8) -.003(6) .006(5) .013(7)

loop_
_atom_type_symbol
_atom_type_description
_atom_type_scat_dispersion_real
_atom_type_scat_dispersion_imag
_atom_type_scat_source
C C .0033 .0016 'International Tables Vol C Tables 4.2.6.8 and 6.1.1.4'
H H .0000 .0000 'International Tables Vol C Tables 4.2.6.8 and 6.1.1.4'
N N .0061 .0033 'International Tables Vol C Tables 4.2.6.8 and 6.1.1.4'
O O .0106 .0060 'International Tables Vol C Tables 4.2.6.8 and 6.1.1.4'
Cl Cl .1484 .1585 'International Tables Vol C Tables 4.2.6.8 and 6.1.1.4'
Cu Cu .3201 1.2651 'International Tables Vol C Tables 4.2.6.8 and 6.1.1.4'

loop_
_geom_angle_atom_site_label_1
_geom_angle_atom_site_label_2
_geom_angle_atom_site_label_3
_geom_angle
_geom_angle_publ_flag
N21 Cu1 N11 165.65(14) y
N21 Cu1 N8 90.59(14) y
N11 Cu1 N8 94.41(14) y
N21 Cu1 N18 81.85(14) y
N11 Cu1 N18 91.51(14) y
N8 Cu1 N18 170.11(14) y
N21 Cu1 N1 96.60(14) y
N11 Cu1 N1 96.64(14) y
N8 Cu1 N1 92.21(13) y
N18 Cu1 N1 94.97(14) y
C2 N1 Cu1 116.2(3) ?
C5 N6 C7 108.0(4) ?
C7 N8 C4 106.0(3) ?
C7 N8 Cu1 126.6(3) ?
C4 N8 Cu1 125.2(3) ?
C12 N11 C15 106.4(4) ?
C12 N11 Cu1 125.2(3) ?
C15 N11 Cu1 128.4(3) ?
C12 N13 C14 107.7(4) ?
C19 N18 C17 112.7(4) ?
C19 N18 Cu1 111.8(3) ?
C17 N18 Cu1 116.5(3) ?
C20 N21 C22 105.8(4) ?
C20 N21 Cu1 114.6(3) ?
C22 N21 Cu1 138.6(3) ?
C20 N24 C23 106.6(4) ?
C20 N24 C25 126.5(4) ?
C23 N24 C25 126.5(5) ?
C3' C2 C3 51.0(5) ?
C3' C2 N1 121.3(5) ?
C3 C2 N1 122.7(3) ?
C3' C3 C2 63.4(4) ?
C3' C3 C4 66.8(4) ?
C2 C3 C4 114.9(3) ?
C3 C3' C2 65.6(5) ?
C3 C3' C4 66.9(6) ?
C2 C3' C4 116.5(7) ?
C5 C4 N8 107.8(4) ?
C5 C4 C3' 121.0(5) ?
N8 C4 C3' 121.8(5) ?
C5 C4 C3 129.6(5) ?
N8 C4 C3 118.4(4) ?
C3' C4 C3 46.4(5) ?
N6 C5 C4 107.2(4) ?
N8 C7 N6 110.9(4) ?
N11 C12 N13 110.4(4) ?
C15 C14 N13 107.0(4) ?
C14 C15 N11 108.6(4) ?
C14 C15 C16 129.0(4) ?
N11 C15 C16 122.4(4) ?
C15 C16 C17 114.6(4) ?
N18 C17 C16 111.6(4) ?
N18 C19 C20 109.1(4) ?
N21 C20 N24 111.7(4) ?
N21 C20 C19 120.1(4) ?
N24 C20 C19 128.2(4) ?
C23 C22 N21 108.7(4) ?
C22 C23 N24 107.3(4) ?
O2 Cl1 O4' 92.9(10) ?
O2 Cl1 O1 115.2(10) ?
O4' Cl1 O1 94.6(12) ?
O2 Cl1 O3 112.7(9) ?
O4' Cl1 O3 127.6(12) ?
O1 Cl1 O3 112.2(9) ?
O2 Cl1 O1' 114.9(12) ?
O4' Cl1 O1' 113.1(7) ?
O1 Cl1 O1' 18.7(10) ?
O3 Cl1 O1' 96.9(11) ?
O2 Cl1 O2' 18.4(10) ?
O4' Cl1 O2' 111.1(7) ?
O1 Cl1 O2' 114.0(11) ?
O3 Cl1 O2' 98.2(11) ?
O1' Cl1 O2' 107.5(6) ?
O2 Cl1 O3' 118.3(9) ?
O4' Cl1 O3' 108.4(6) ?
O1 Cl1 O3' 119.6(10) ?
O3 Cl1 O3' 19.2(11) ?
O1' Cl1 O3' 108.4(5) ?
O2' Cl1 O3' 108.2(6) ?
O2 Cl1 O4 104.8(9) ?
O4' Cl1 O4 20.8(11) ?
O1 Cl1 O4 104.2(9) ?
O3 Cl1 O4 106.8(7) ?
O1' Cl1 O4 120.5(11) ?
O2' Cl1 O4 121.3(11) ?
O3' Cl1 O4 87.6(11) ?
O6 Cl2 O7 112.0(6) ?
O6 Cl2 O7' 132.0(10) ?
O7 Cl2 O7' 27.5(9) ?
O6 Cl2 O5' 88.8(11) ?
O7 Cl2 O5' 133.9(9) ?
O7' Cl2 O5' 109.3(7) ?
O6 Cl2 O8' 97.3(12) ?
O7 Cl2 O8' 102.3(11) ?
O7' Cl2 O8' 112.3(10) ?
O5' Cl2 O8' 115.8(9) ?
O6 Cl2 O5 108.3(6) ?
O7 Cl2 O5 108.7(6) ?
O7' Cl2 O5 83.1(9) ?
O5' Cl2 O5 26.3(8) ?
O8' Cl2 O5 127.7(8) ?
O6 Cl2 O6' 25.9(9) ?
O7 Cl2 O6' 86.1(10) ?
O7' Cl2 O6' 107.1(8) ?
O5' Cl2 O6' 106.7(9) ?
O8' Cl2 O6' 105.1(8) ?
O5 Cl2 O6' 117.9(9) ?
O6 Cl2 O8 108.7(6) ?
O7 Cl2 O8 112.9(6) ?
O7' Cl2 O8 112.5(12) ?
O5' Cl2 O8 96.8(9) ?
O8' Cl2 O8 21.8(7) ?
O5 Cl2 O8 106.0(5) ?
O6' Cl2 O8 123.3(9) ?
O5' O5 Cl2 75.5(14) ?
O5 O5' Cl2 78.2(14) ?
O6' O6 Cl2 82.1(16) ?
O6 O6' Cl2 71.9(15) ?
O7' O7 Cl2 78.5(16) ?
O7 O7' Cl2 74.0(14) ?
O8' O8 Cl2 74.2(19) ?
O8 O8' Cl2 84.0(19) ?

loop_
_geom_bond_atom_site_label_1
_geom_bond_atom_site_label_2
_geom_bond_site_symmetry_2
_geom_bond_distance
_geom_bond_publ_flag
Cu1 N21 . 1.980(3) y
Cu1 N11 . 1.980(3) y
Cu1 N8 . 2.003(3) y
Cu1 N18 . 2.082(3) y
Cu1 N1 . 2.277(3) y
N1 C2 . 1.427(5) ?
N6 C5 . 1.321(6) ?
N6 C7 . 1.330(5) ?
N8 C7 . 1.297(5) ?
N8 C4 . 1.371(5) ?
N11 C12 . 1.316(5) ?
N11 C15 . 1.386(5) ?
N13 C12 . 1.337(5) ?
N13 C14 . 1.368(5) ?
N18 C19 . 1.455(5) ?
N18 C17 . 1.468(5) ?
N21 C20 . 1.321(5) ?
N21 C22 . 1.368(5) ?
N24 C20 . 1.326(5) ?
N24 C23 . 1.366(6) ?
N24 C25 . 1.461(6) ?
C2 C3' . 1.377(8) ?
C2 C3 . 1.4021 ?
C3 C3' . 1.196(13) ?
C3 C4 . 1.520(6) ?
C3' C4 . 1.518(9) ?
C4 C5 . 1.353(6) ?
C14 C15 . 1.337(6) ?
C15 C16 . 1.487(6) ?
C16 C17 . 1.492(7) ?
C19 C20 . 1.485(6) ?
C22 C23 . 1.346(7) ?
Cl1 O2 . 1.350(10) ?
Cl1 O4' . 1.351(8) ?
Cl1 O1 . 1.354(11) ?
Cl1 O3 . 1.368(11) ?
Cl1 O1' . 1.385(7) ?
Cl1 O2' . 1.396(9) ?
Cl1 O3' . 1.409(6) ?
Cl1 O4 . 1.412(12) ?
Cl2 O6 . 1.361(7) ?
Cl2 O7 . 1.366(8) ?
Cl2 O7' . 1.392(12) ?
Cl2 O5' . 1.399(10) ?
Cl2 O8' . 1.404(12) ?
Cl2 O5 . 1.415(8) ?
Cl2 O6' . 1.418(12) ?
Cl2 O8 . 1.451(8) ?
O5 O5' . .64(2) ?
O6 O6' . .63(2) ?
O7 O7' . .66(2) ?
O8 O8' . .541(18) ?

loop_
_geom_hbond_atom_site_label_D
_geom_hbond_atom_site_label_H
_geom_hbond_atom_site_label_A
_geom_hbond_site_symmetry_A
_geom_hbond_distance_DH
_geom_hbond_distance_HA
_geom_hbond_distance_DA
_geom_hbond_angle_DHA
_geom_hbond_publ_flag
N1 H1B O5 4_565 .90 2.79 3.665(15) 164 y
N1 H1B O5' 4_565 .90 2.51 3.405(19) 174 y
N6 H6 O8 . .86 2.28 3.055(14) 149 y
N6 H6 O8' . .86 2.16 2.99(2) 162 y
N13 H13 O5 4 .86 2.33 2.982(11) 133 y
N13 H13 O5' 4 .86 2.35 3.089(18) 144 y
N13 H13 O4 4_565 .86 2.34 3.025(16) 136 y
N13 H13 O4' 4_565 .86 2.54 3.126(12) 126 y
N18 H18 O3 4_575 .91 2.42 3.31(3) 167 y
N18 H18 O3' 4_575 .91 2.11 3.018(9) 175 y
